data_7012719
loop_
_publ_author_name
'Pavlishchuk, Vitaly V.'
'Kolotilov, Sergey V.'
'Addison, Anthony W.'
'Prushan, Michael J.'
'Schollmeyer, Dieter'
'Thompson, Laurence K.'
'Weyherm\"uller, Thomas'
'Goreshnik, Eugeny A.'

_publ_section_title
;
 Structural, magnetic and related attributes of some oximate-bridged
 tetranuclear nickel(ii) rhombs and a dinuclear congenerElectronic
 supplementary information (ESI) available: mass spectra, \cT vs. T,
 response of magnetic properties, low-lying spin levels and UV-VIS
 data. See http://www.rsc.org/suppdata/dt/b3/b300539a/
;
_journal_issue 8
_journal_name_full 'Dalton Transactions'
_journal_page_first 1587
_journal_paper_doi 10.1039/b300539a
_journal_year 2003
_chemical_formula_analytical '[C24 H52 N10 Ni4 O10]2+, 2 (ClO4)-,H2O'
_chemical_formula_sum 'C24 H54 Cl2 N10 Ni4 O19'
_chemical_formula_weight 1092.51
_chemical_name_systematic
;
?
;
_space_group_IT_number 14
_symmetry_cell_setting monoclinic
_symmetry_space_group_name_Hall '-P 2ybc'
_symmetry_space_group_name_H-M 'P 1 21/c 1'
_atom_sites_solution_hydrogens geom
_atom_sites_solution_primary direct
_atom_sites_solution_secondary difmap
_audit_creation_method SHELXL
_cell_angle_alpha 90.00
_cell_angle_beta 92.53(1)
_cell_angle_gamma 90.00
_cell_formula_units_Z 4
_cell_length_a 10.6517(3)
_cell_length_b 17.5058(6)
_cell_length_c 22.5440(10)
_cell_measurement_reflns_used 16390
_cell_measurement_temperature 446(2)
_cell_volume 4199.6(3)
_computing_cell_refinement 'Nonius Collect Software'
_computing_data_collection 'Nonius Collect Software'
_computing_data_reduction 'Nonius Collect Software'
_computing_structure_refinement 'SHELXL-93 (Sheldrick, 1993)'
_computing_structure_solution 'SHELXS-86 (Sheldrick, 1990)'
_diffrn_ambient_temperature 446(2)
_diffrn_measurement_device Nonius-Kappa-CCD-Detector
_diffrn_measurement_method '\-scan,258 images a 0.5 deg./60 sec'
_diffrn_radiation_monochromator graphite
_diffrn_radiation_source 'fine-focus sealed tube'
_diffrn_radiation_type MoK\a
_diffrn_radiation_wavelength 0.71073
_diffrn_reflns_av_R_equivalents 0.0787
_diffrn_reflns_av_sigmaI/netI 0.0544
_diffrn_reflns_limit_h_max 15
_diffrn_reflns_limit_h_min -16
_diffrn_reflns_limit_k_max 26
_diffrn_reflns_limit_k_min -26
_diffrn_reflns_limit_l_max 24
_diffrn_reflns_limit_l_min -34
_diffrn_reflns_number 34327
_diffrn_reflns_theta_max 30.00
_diffrn_reflns_theta_min 2.15
_exptl_absorpt_coefficient_mu 1.977
_exptl_absorpt_correction_type 'DELrefABS, Platon99 Prog. Suite'
_exptl_crystal_colour black
_exptl_crystal_density_diffrn 1.728
_exptl_crystal_description 'opaque block'
_exptl_crystal_F_000 2264
_exptl_crystal_size_max 0.20
_exptl_crystal_size_mid 0.17
_exptl_crystal_size_min 0.14
_refine_diff_density_max 1.104
_refine_diff_density_min -1.126
_refine_diff_density_rms 0.133
_refine_ls_extinction_method none
_refine_ls_goodness_of_fit_all 1.028
_refine_ls_goodness_of_fit_obs 1.061
_refine_ls_matrix_type full
_refine_ls_number_parameters 548
_refine_ls_number_reflns 12063
_refine_ls_number_restraints 2
_refine_ls_restrained_S_all 1.123
_refine_ls_restrained_S_obs 1.061
_refine_ls_R_factor_all 0.0539
_refine_ls_R_factor_obs 0.0393
_refine_ls_shift/esd_max 0.001
_refine_ls_shift/esd_mean 0.000
_refine_ls_structure_factor_coef Fsqd
_refine_ls_weighting_details 'w=1/[\s^2^(Fo^2^)+(0.0491P)^2^+4.2253P] where P=(Fo^2^+2Fc^2^)/3'
_refine_ls_weighting_scheme calc
_refine_ls_wR_factor_all 0.1158
_refine_ls_wR_factor_obs 0.0994
_reflns_number_observed 10068
_reflns_number_total 12100
_reflns_observed_criterion >2sigma(I)
_cod_data_source_file b300539a.txt
_cod_data_source_block 3625
_cod_depositor_comments
;
The following automatic conversions were performed:
'_symmetry_cell_setting' value 'Monoclinic' changed to 'monoclinic'
according to '/home/saulius/struct/CIF-dictionaries/cif_core.dic'
dictionary named 'cif_core.dic' version 2.4.1 from 2010-06-29.

Automatic conversion script
Id: cif_fix_enum 1527 2010-12-29 10:47:43Z saulius 

The following automatic conversions were performed:

'_refine_ls_weighting_scheme' value 'calc
w=1/[\s^2^(Fo^2^)+(0.0491P)^2^+4.2253P] where P=(Fo^2^+2Fc^2^)/3' was
changed to 'calc'. New tag '_refine_ls_weighting_details' was
created. The value of the new tag was set to
'w=1/[\s^2^(Fo^2^)+(0.0491P)^2^+4.2253P] where P=(Fo^2^+2Fc^2^)/3'.

Automatic conversion script
Id: cif_fix_values 3143 2015-03-26 13:38:13Z robertas 
;
_cod_original_sg_symbol_H-M P2(1)/c
_cod_database_code 7012719

loop_
_symmetry_equiv_pos_as_xyz
'x, y, z'
'-x, y+1/2, -z+1/2'
'-x, -y, -z'
'x, -y-1/2, z-1/2'

loop_
_atom_site_aniso_label
_atom_site_aniso_U_11
_atom_site_aniso_U_22
_atom_site_aniso_U_33
_atom_site_aniso_U_23
_atom_site_aniso_U_13
_atom_site_aniso_U_12
Ni1 0.01045(13) 0.01213(12) 0.01114(12) 0.00115(10) 0.00017(9) 0.00002(9)
Ni2 0.00989(13) 0.01103(12) 0.01237(13) 0.00089(10) 0.00113(10) -0.00040(9)
Ni3 0.01057(13) 0.01552(13) 0.01129(13) 0.00253(10) 0.00041(10) 0.00047(9)
Ni4 0.01036(13) 0.01195(12) 0.01216(13) 0.00040(10) 0.00025(10) 0.00004(9)
O1 0.0105(7) 0.0162(7) 0.0164(7) 0.0060(6) 0.0001(6) 0.0009(6)
O2 0.0143(7) 0.0132(7) 0.0187(7) 0.0019(6) 0.0015(6) 0.0005(6)
O3 0.0131(7) 0.0157(7) 0.0164(7) -0.0011(6) 0.0006(6) -0.0002(6)
O4 0.0117(7) 0.0199(8) 0.0136(7) 0.0000(6) 0.0002(6) -0.0010(6)
O5 0.0135(7) 0.0176(7) 0.0184(8) 0.0052(6) -0.0022(6) -0.0006(6)
O6 0.0166(8) 0.0197(8) 0.0171(7) -0.0041(6) -0.0003(6) 0.0021(6)
O7 0.0164(7) 0.0112(7) 0.0191(8) 0.0010(6) -0.0005(6) 0.0007(6)
O8 0.0123(7) 0.0202(8) 0.0150(7) -0.0025(6) -0.0012(6) 0.0017(6)
O9 0.0110(7) 0.0117(7) 0.0115(7) 0.0011(6) 0.0016(5) -0.0009(5)
O10 0.0108(7) 0.0142(7) 0.0121(7) 0.0018(6) 0.0008(6) -0.0004(5)
N1 0.0151(9) 0.0151(8) 0.0187(9) 0.0043(7) 0.0008(7) 0.0006(7)
N2 0.0126(8) 0.0153(8) 0.0146(8) 0.0001(7) 0.0007(7) 0.0005(7)
N3 0.0170(9) 0.0166(9) 0.0147(8) 0.0002(7) 0.0005(7) 0.0030(7)
N4 0.0125(8) 0.0135(8) 0.0110(8) 0.0009(6) 0.0008(6) 0.0006(6)
N5 0.0122(8) 0.0119(8) 0.0141(8) 0.0020(7) -0.0004(7) -0.0004(6)
N6 0.0140(9) 0.0186(9) 0.0197(9) 0.0064(8) 0.0009(7) 0.0006(7)
N7 0.0122(8) 0.0236(9) 0.0141(8) 0.0028(7) 0.0011(7) 0.0013(7)
N8 0.0176(9) 0.0239(10) 0.0142(8) 0.0021(8) 0.0012(7) 0.0036(8)
N9 0.0129(8) 0.0128(8) 0.0136(8) 0.0012(7) -0.0003(6) 0.0015(6)
N10 0.0127(8) 0.0145(8) 0.0141(8) -0.0004(7) -0.0004(7) -0.0005(6)
C1 0.0191(10) 0.0134(9) 0.0184(10) 0.0027(8) -0.0002(8) 0.0007(8)
C2 0.0151(10) 0.0148(10) 0.0213(10) -0.0023(8) 0.0000(8) 0.0034(8)
C3 0.0163(10) 0.0171(10) 0.0165(10) -0.0019(8) -0.0036(8) 0.0006(8)
C4 0.0177(10) 0.0161(10) 0.0190(10) -0.0020(8) -0.0017(8) -0.0008(8)
C5 0.0133(9) 0.0128(9) 0.0138(9) -0.0012(8) 0.0009(7) -0.0021(7)
C6 0.0173(10) 0.0114(9) 0.0129(9) -0.0017(7) 0.0005(8) -0.0016(8)
C7 0.0198(11) 0.0137(10) 0.0253(11) 0.0053(9) 0.0014(9) -0.0020(8)
C8 0.0132(10) 0.0204(11) 0.0243(11) 0.0054(9) 0.0033(8) -0.0026(8)
C9 0.0161(10) 0.0111(9) 0.0157(10) 0.0016(8) 0.0009(8) 0.0007(7)
C10 0.0127(9) 0.0123(9) 0.0155(9) 0.0012(8) 0.0022(8) 0.0002(7)
C11 0.0158(10) 0.0238(11) 0.0212(11) -0.0052(9) 0.0035(9) 0.0005(9)
C12 0.0209(11) 0.0237(11) 0.0191(11) -0.0055(9) 0.0022(9) -0.0010(9)
C13 0.0189(11) 0.0232(11) 0.0228(11) 0.0078(9) -0.0009(9) 0.0027(9)
C14 0.0166(11) 0.0263(12) 0.0223(11) 0.0056(10) 0.0008(9) 0.0071(9)
C15 0.0167(11) 0.0318(13) 0.0177(11) 0.0002(10) -0.0044(9) 0.0005(9)
C16 0.0208(11) 0.0283(12) 0.0193(11) -0.0019(10) -0.0028(9) -0.0002(9)
C17 0.0141(10) 0.0127(9) 0.0184(10) 0.0004(8) 0.0003(8) -0.0022(7)
C18 0.0178(10) 0.0097(9) 0.0170(10) -0.0012(8) 0.0007(8) -0.0008(7)
C19 0.0224(12) 0.0152(10) 0.0302(13) 0.0088(10) 0.0011(10) 0.0003(9)
C20 0.0157(11) 0.0214(11) 0.0350(14) 0.0060(10) 0.0009(10) -0.0036(9)
C21 0.0182(10) 0.0202(10) 0.0150(10) -0.0030(8) 0.0017(8) 0.0010(8)
C22 0.0164(10) 0.0197(10) 0.0164(10) -0.0040(9) 0.0004(8) 0.0010(8)
C23 0.0161(11) 0.053(2) 0.0217(12) -0.0109(12) 0.0027(9) 0.0068(11)
C24 0.0242(12) 0.0401(15) 0.0154(10) -0.0072(10) -0.0002(9) 0.0031(11)
Cl1 0.0177(2) 0.0155(2) 0.0157(2) 0.0009(2) 0.0036(2) 0.0010(2)
O11 0.0193(8) 0.0314(10) 0.0279(9) 0.0057(8) 0.0086(7) 0.0050(7)
O12 0.0267(9) 0.0271(9) 0.0322(10) 0.0136(8) 0.0084(8) -0.0014(7)
O13 0.0432(12) 0.0229(9) 0.0275(10) -0.0092(8) -0.0012(9) -0.0006(8)
O14 0.0269(9) 0.0291(9) 0.0209(9) 0.0020(7) -0.0031(7) 0.0018(7)
Cl2 0.0223(3) 0.0277(3) 0.0238(3) -0.0034(2) 0.0074(2) 0.0015(2)
O20 0.0301(10) 0.0309(10) 0.0246(9) 0.0014(8) 0.0141(8) -0.0042(8)
O21 0.0515(15) 0.062(2) 0.0302(11) -0.0170(11) -0.0028(11) 0.0061(12)
O22 0.0308(11) 0.0455(13) 0.0424(12) 0.0083(10) 0.0104(9) -0.0122(10)
O23 0.051(2) 0.0378(13) 0.094(2) 0.0146(14) 0.017(2) 0.0206(12)
O30 0.0176(9) 0.0298(10) 0.0584(15) -0.0056(10) 0.0139(9) -0.0028(8)

loop_
_atom_site_label
_atom_site_type_symbol
_atom_site_fract_x
_atom_site_fract_y
_atom_site_fract_z
_atom_site_U_iso_or_equiv
_atom_site_thermal_displace_type
_atom_site_occupancy
_atom_site_calc_flag
_atom_site_refinement_flags
_atom_site_disorder_group
Ni1 Ni -0.16406(3) 0.31608(2) 0.267167(12) 0.01125(7) Uani 1 d . .
Ni2 Ni 0.05061(2) 0.19324(2) 0.328490(12) 0.01108(7) Uani 1 d . .
Ni3 Ni 0.26314(3) 0.23210(2) 0.440495(12) 0.01246(7) Uani 1 d . .
Ni4 Ni 0.05104(2) 0.35594(2) 0.377642(12) 0.01150(7) Uani 1 d . .
O1 O -0.22431(14) 0.22272(9) 0.31520(7) 0.0144(3) Uani 1 d . .
O2 O 0.04544(14) 0.08526(9) 0.36838(7) 0.0154(3) Uani 1 d . .
O3 O 0.05494(14) 0.14549(9) 0.24307(7) 0.0151(3) Uani 1 d . .
O4 O 0.32314(14) 0.19136(9) 0.35907(7) 0.0151(3) Uani 1 d . .
O5 O 0.32031(15) 0.33592(9) 0.41012(7) 0.0166(3) Uani 1 d . .
O6 O 0.04019(15) 0.39232(9) 0.46782(7) 0.0178(3) Uani 1 d . .
O7 O 0.06386(15) 0.45896(9) 0.32869(7) 0.0156(3) Uani 1 d . .
O8 O -0.21212(14) 0.37997(9) 0.33929(7) 0.0159(3) Uani 1 d . .
O9 O 0.01731(14) 0.30024(8) 0.29877(7) 0.0114(3) Uani 1 d D .
H9 H 0.0649(30) 0.3135(18) 0.2767(14) 0.027(9) Uiso 1 d D .
O10 O 0.08325(14) 0.24796(9) 0.40771(7) 0.0124(3) Uani 1 d D .
H10 H 0.0348(32) 0.2333(21) 0.4287(15) 0.041(11) Uiso 1 d D .
N1 N -0.1176(2) 0.41696(11) 0.22205(9) 0.0163(4) Uani 1 d . .
H1A H -0.0859(2) 0.45149(11) 0.24821(9) 0.020 Uiso 1 calc R .
H1B H -0.0586(2) 0.40672(11) 0.19582(9) 0.020 Uiso 1 calc R .
N2 N -0.3447(2) 0.34056(11) 0.23136(8) 0.0142(3) Uani 1 d . .
H2 H -0.4028(2) 0.32790(11) 0.25808(8) 0.017 Uiso 1 calc R .
N3 N -0.1599(2) 0.24245(11) 0.19380(9) 0.0161(4) Uani 1 d . .
H3A H -0.1260(2) 0.26592(11) 0.16280(9) 0.019 Uiso 1 calc R .
H3B H -0.1148(2) 0.20023(11) 0.20288(9) 0.019 Uiso 1 calc R .
N4 N -0.1365(2) 0.17589(10) 0.33498(8) 0.0123(3) Uani 1 d . .
N5 N 0.2368(2) 0.17814(10) 0.31794(8) 0.0128(3) Uani 1 d . .
N6 N 0.2272(2) 0.12014(11) 0.46839(9) 0.0174(4) Uani 1 d . .
H6A H 0.1608(2) 0.11989(11) 0.49177(9) 0.021 Uiso 1 calc R .
H6B H 0.2087(2) 0.09039(11) 0.43664(9) 0.021 Uiso 1 calc R .
N7 N 0.4435(2) 0.20932(12) 0.47606(8) 0.0166(4) Uani 1 d . .
H7 H 0.5008(2) 0.22893(12) 0.45146(8) 0.020 Uiso 1 calc R .
N8 N 0.2440(2) 0.28618(12) 0.52355(9) 0.0186(4) Uani 1 d . .
H8A H 0.1907(2) 0.32598(12) 0.52027(9) 0.022 Uiso 1 calc R .
H8B H 0.2160(2) 0.25316(12) 0.55054(9) 0.022 Uiso 1 calc R .
N9 N 0.2376(2) 0.37466(10) 0.37892(8) 0.0131(3) Uani 1 d . .
N10 N -0.1332(2) 0.37820(10) 0.38471(8) 0.0138(3) Uani 1 d . .
C1 C -0.2305(2) 0.44882(13) 0.19049(10) 0.0170(4) Uani 1 d . .
H1A' H -0.2347(2) 0.43101(13) 0.14971(10) 0.020 Uiso 1 calc R .
H1B' H -0.2255(2) 0.50415(13) 0.19007(10) 0.020 Uiso 1 calc R .
C2 C -0.3474(2) 0.42409(13) 0.22117(11) 0.0171(4) Uani 1 d . .
H2A H -0.3517(2) 0.45049(13) 0.25886(11) 0.021 Uiso 1 calc R .
H2B H -0.4214(2) 0.43749(13) 0.19680(11) 0.021 Uiso 1 calc R .
C3 C -0.3681(2) 0.29614(13) 0.17620(10) 0.0168(4) Uani 1 d . .
H3A' H -0.3439(2) 0.32594(13) 0.14228(10) 0.020 Uiso 1 calc R .
H3B' H -0.4569(2) 0.28429(13) 0.17112(10) 0.020 Uiso 1 calc R .
C4 C -0.2924(2) 0.22293(13) 0.17991(11) 0.0177(4) Uani 1 d . .
H4A H -0.3237(2) 0.19013(13) 0.21063(11) 0.021 Uiso 1 calc R .
H4B H -0.3001(2) 0.19584(13) 0.14239(11) 0.021 Uiso 1 calc R .
C5 C -0.1693(2) 0.11439(12) 0.36337(9) 0.0133(4) Uani 1 d . .
C6 C -0.0620(2) 0.06699(12) 0.38219(9) 0.0139(4) Uani 1 d . .
C7 C -0.0818(2) -0.00318(13) 0.41744(11) 0.0196(4) Uani 1 d . .
H7A H -0.0023(2) -0.02758(13) 0.42612(11) 0.029 Uiso 1 calc R .
H7B H -0.1360(2) -0.03746(13) 0.39512(11) 0.029 Uiso 1 calc R .
H7C H -0.1197(2) 0.01008(13) 0.45389(11) 0.029 Uiso 1 calc R .
C8 C -0.3009(2) 0.09547(14) 0.37605(11) 0.0192(4) Uani 1 d . .
H8A' H -0.3558(2) 0.13430(14) 0.35966(11) 0.029 Uiso 1 calc R .
H8B' H -0.3093(2) 0.09280(14) 0.41822(11) 0.029 Uiso 1 calc R .
H8C H -0.3228(2) 0.04705(14) 0.35850(11) 0.029 Uiso 1 calc R .
C9 C 0.1634(2) 0.13144(12) 0.22782(10) 0.0143(4) Uani 1 d . .
C10 C 0.2706(2) 0.14983(12) 0.26734(10) 0.0135(4) Uani 1 d . .
C11 C 0.4039(2) 0.13534(14) 0.25406(11) 0.0202(5) Uani 1 d . .
H11A H 0.4575(2) 0.15230(14) 0.28681(11) 0.030 Uiso 1 calc R .
H11B H 0.4242(2) 0.16273(14) 0.21886(11) 0.030 Uiso 1 calc R .
H11C H 0.4162(2) 0.08164(14) 0.24794(11) 0.030 Uiso 1 calc R .
C12 C 0.1811(2) 0.09267(14) 0.16962(11) 0.0212(5) Uani 1 d . .
H12A H 0.1008(2) 0.08502(14) 0.14949(11) 0.032 Uiso 1 calc R .
H12B H 0.2212(2) 0.04415(14) 0.17644(11) 0.032 Uiso 1 calc R .
H12C H 0.2327(2) 0.12396(14) 0.14560(11) 0.032 Uiso 1 calc R .
C13 C 0.3387(2) 0.08994(14) 0.50149(11) 0.0217(5) Uani 1 d . .
H13A H 0.3419(2) 0.03481(14) 0.49747(11) 0.026 Uiso 1 calc R .
H13B H 0.3343(2) 0.10219(14) 0.54331(11) 0.026 Uiso 1 calc R .
C14 C 0.4553(2) 0.12533(15) 0.47696(11) 0.0217(5) Uani 1 d . .
H14A H 0.5286(2) 0.11074(15) 0.50144(11) 0.026 Uiso 1 calc R .
H14B H 0.4664(2) 0.10667(15) 0.43701(11) 0.026 Uiso 1 calc R .
C15 C 0.4615(2) 0.2450(2) 0.53486(11) 0.0222(5) Uani 1 d . .
H15A H 0.5477(2) 0.2623(2) 0.54050(11) 0.027 Uiso 1 calc R .
H15B H 0.4455(2) 0.2078(2) 0.56548(11) 0.027 Uiso 1 calc R .
C16 C 0.3729(2) 0.31215(15) 0.54013(11) 0.0229(5) Uani 1 d . .
H16A H 0.3766(2) 0.33128(15) 0.58055(11) 0.028 Uiso 1 calc R .
H16B H 0.3972(2) 0.35307(15) 0.51397(11) 0.028 Uiso 1 calc R .
C17 C 0.2766(2) 0.43343(12) 0.34864(10) 0.0151(4) Uani 1 d . .
C18 C 0.1745(2) 0.47382(12) 0.31801(10) 0.0148(4) Uani 1 d . .
C19 C 0.2028(2) 0.53273(13) 0.27283(12) 0.0226(5) Uani 1 d . .
H19A H 0.1256(2) 0.55410(13) 0.25668(12) 0.034 Uiso 1 calc R .
H19B H 0.2479(2) 0.50961(13) 0.24154(12) 0.034 Uiso 1 calc R .
H19C H 0.2531(2) 0.57244(13) 0.29113(12) 0.034 Uiso 1 calc R .
C20 C 0.4119(2) 0.45401(14) 0.34599(13) 0.0240(5) Uani 1 d . .
H20A H 0.4616(2) 0.41896(14) 0.36987(13) 0.036 Uiso 1 calc R .
H20B H 0.4246(2) 0.50498(14) 0.36076(13) 0.036 Uiso 1 calc R .
H20C H 0.4367(2) 0.45137(14) 0.30561(13) 0.036 Uiso 1 calc R .
C21 C -0.0705(2) 0.40297(13) 0.48155(10) 0.0178(4) Uani 1 d . .
C22 C -0.1713(2) 0.40088(13) 0.43648(10) 0.0175(4) Uani 1 d . .
C23 C -0.3044(2) 0.4220(2) 0.44581(12) 0.0301(6) Uani 1 d . .
H23A H -0.3532(2) 0.4159(2) 0.40927(12) 0.045 Uiso 1 calc R .
H23B H -0.3084(2) 0.4742(2) 0.45853(12) 0.045 Uiso 1 calc R .
H23C H -0.3376(2) 0.3895(2) 0.47563(12) 0.045 Uiso 1 calc R .
C24 C -0.0988(3) 0.4188(2) 0.54485(11) 0.0266(5) Uani 1 d . .
H24A H -0.0221(3) 0.4181(2) 0.56886(11) 0.040 Uiso 1 calc R .
H24B H -0.1547(3) 0.3803(2) 0.55866(11) 0.040 Uiso 1 calc R .
H24C H -0.1378(3) 0.4680(2) 0.54761(11) 0.040 Uiso 1 calc R .
Cl1 Cl 0.28154(5) 0.34051(3) 0.18910(2) 0.01620(10) Uani 1 d . .
O11 O 0.1585(2) 0.36572(11) 0.20454(8) 0.0260(4) Uani 1 d . .
O12 O 0.3387(2) 0.39963(11) 0.15549(9) 0.0284(4) Uani 1 d . .
O13 O 0.2716(2) 0.27219(11) 0.15408(9) 0.0313(4) Uani 1 d . .
O14 O 0.3558(2) 0.32516(11) 0.24225(8) 0.0257(4) Uani 1 d . .
Cl2 Cl -0.14039(6) 0.16998(4) 0.53529(3) 0.02443(13) Uani 1 d . .
O20 O -0.0530(2) 0.15780(11) 0.48942(9) 0.0282(4) Uani 1 d . .
O21 O -0.0702(2) 0.1707(2) 0.59158(10) 0.0479(6) Uani 1 d . .
O22 O -0.2251(2) 0.10661(14) 0.53628(10) 0.0393(5) Uani 1 d . .
O23 O -0.2074(3) 0.23871(15) 0.5269(2) 0.0602(8) Uani 1 d . .
O30 O 0.5569(2) 0.27573(12) 0.36457(11) 0.0349(5) Uani 1 d D .
H30A H 0.6243(32) 0.2546(22) 0.3528(17) 0.047(11) Uiso 1 d D .
H30B H 0.4919(36) 0.2493(26) 0.3535(22) 0.076(15) Uiso 1 d D .

loop_
_atom_type_symbol
_atom_type_description
_atom_type_scat_dispersion_real
_atom_type_scat_dispersion_imag
_atom_type_scat_source
C C 0.0033 0.0016 'International Tables Vol C Tables 4.2.6.8 and 6.1.1.4'
H H 0.0000 0.0000 'International Tables Vol C Tables 4.2.6.8 and 6.1.1.4'
N N 0.0061 0.0033 'International Tables Vol C Tables 4.2.6.8 and 6.1.1.4'
O O 0.0106 0.0060 'International Tables Vol C Tables 4.2.6.8 and 6.1.1.4'
Cl Cl 0.1484 0.1585 'International Tables Vol C Tables 4.2.6.8 and 6.1.1.4'
Ni Ni 0.3393 1.1124 'International Tables Vol C Tables 4.2.6.8 and 6.1.1.4'

loop_
_geom_angle_atom_site_label_1
_geom_angle_atom_site_label_2
_geom_angle_atom_site_label_3
_geom_angle
_geom_angle_site_symmetry_1
_geom_angle_site_symmetry_3
_geom_angle_publ_flag
O9 Ni1 O8 93.58(6) . . ?
O9 Ni1 O1 91.18(6) . . ?
O8 Ni1 O1 85.54(6) . . ?
O9 Ni1 N2 175.24(7) . . ?
O8 Ni1 N2 86.39(7) . . ?
O1 Ni1 N2 93.56(7) . . ?
O9 Ni1 N3 97.97(7) . . ?
O8 Ni1 N3 166.30(7) . . ?
O1 Ni1 N3 86.87(7) . . ?
N2 Ni1 N3 82.71(7) . . ?
O9 Ni1 N1 92.50(7) . . ?
O8 Ni1 N1 89.87(7) . . ?
O1 Ni1 N1 174.30(7) . . ?
N2 Ni1 N1 82.75(7) . . ?
N3 Ni1 N1 96.93(8) . . ?
O9 Ni2 N5 103.95(7) . . ?
O9 Ni2 N4 90.23(7) . . ?
N5 Ni2 N4 163.68(7) . . ?
O9 Ni2 O10 82.85(6) . . ?
N5 Ni2 O10 91.95(7) . . ?
N4 Ni2 O10 97.88(7) . . ?
O9 Ni2 O2 166.82(6) . . ?
N5 Ni2 O2 88.69(7) . . ?
N4 Ni2 O2 77.84(7) . . ?
O10 Ni2 O2 93.12(6) . . ?
O9 Ni2 O3 94.34(6) . . ?
N5 Ni2 O3 77.25(7) . . ?
N4 Ni2 O3 93.89(7) . . ?
O10 Ni2 O3 167.90(6) . . ?
O2 Ni2 O3 92.09(6) . . ?
O10 Ni3 O5 92.67(6) . . ?
O10 Ni3 N7 176.42(7) . . ?
O5 Ni3 N7 90.91(7) . . ?
O10 Ni3 O4 92.68(6) . . ?
O5 Ni3 O4 84.39(6) . . ?
N7 Ni3 O4 87.73(7) . . ?
O10 Ni3 N6 93.13(7) . . ?
O5 Ni3 N6 172.55(7) . . ?
N7 Ni3 N6 83.31(8) . . ?
O4 Ni3 N6 90.66(7) . . ?
O10 Ni3 N8 97.71(7) . . ?
O5 Ni3 N8 86.58(7) . . ?
N7 Ni3 N8 82.44(8) . . ?
O4 Ni3 N8 166.53(7) . . ?
N6 Ni3 N8 97.28(8) . . ?
N9 Ni4 N10 158.77(7) . . ?
N9 Ni4 O10 89.69(7) . . ?
N10 Ni4 O10 107.72(7) . . ?
N9 Ni4 O9 103.03(7) . . ?
N10 Ni4 O9 91.53(7) . . ?
O10 Ni4 O9 82.36(6) . . ?
N9 Ni4 O7 77.46(7) . . ?
N10 Ni4 O7 87.82(7) . . ?
O10 Ni4 O7 161.86(6) . . ?
O9 Ni4 O7 88.05(6) . . ?
N9 Ni4 O6 91.87(7) . . ?
N10 Ni4 O6 76.90(7) . . ?
O10 Ni4 O6 88.59(6) . . ?
O9 Ni4 O6 162.46(6) . . ?
O7 Ni4 O6 104.40(6) . . ?
N4 O1 Ni1 116.00(12) . . ?
C6 O2 Ni2 112.47(14) . . ?
C9 O3 Ni2 112.96(14) . . ?
N5 O4 Ni3 116.94(13) . . ?
N9 O5 Ni3 116.23(13) . . ?
C21 O6 Ni4 111.85(14) . . ?
C18 O7 Ni4 111.25(14) . . ?
N10 O8 Ni1 115.85(13) . . ?
Ni2 O9 Ni4 97.61(7) . . ?
Ni2 O9 Ni1 113.01(7) . . ?
Ni4 O9 Ni1 111.38(7) . . ?
Ni4 O10 Ni3 112.90(7) . . ?
Ni4 O10 Ni2 97.17(7) . . ?
Ni3 O10 Ni2 111.93(7) . . ?
C1 N1 Ni1 110.19(14) . . ?
C3 N2 C2 112.8(2) . . ?
C3 N2 Ni1 109.52(13) . . ?
C2 N2 Ni1 105.81(13) . . ?
C4 N3 Ni1 104.88(14) . . ?
O1 N4 C5 118.8(2) . . ?
O1 N4 Ni2 124.89(13) . . ?
C5 N4 Ni2 116.28(15) . . ?
O4 N5 C10 118.5(2) . . ?
O4 N5 Ni2 124.02(14) . . ?
C10 N5 Ni2 117.37(15) . . ?
C13 N6 Ni3 109.45(14) . . ?
C15 N7 C14 113.8(2) . . ?
C15 N7 Ni3 110.28(14) . . ?
C14 N7 Ni3 105.82(14) . . ?
C16 N8 Ni3 103.70(14) . . ?
O5 N9 C17 118.0(2) . . ?
O5 N9 Ni4 124.77(14) . . ?
C17 N9 Ni4 117.10(15) . . ?
O8 N10 C22 118.7(2) . . ?
O8 N10 Ni4 122.85(14) . . ?
C22 N10 Ni4 118.0(2) . . ?
N1 C1 C2 109.9(2) . . ?
N2 C2 C1 110.1(2) . . ?
N2 C3 C4 109.2(2) . . ?
N3 C4 C3 108.6(2) . . ?
N4 C5 C6 112.8(2) . . ?
N4 C5 C8 123.6(2) . . ?
C6 C5 C8 123.5(2) . . ?
O2 C6 C5 119.9(2) . . ?
O2 C6 C7 120.1(2) . . ?
C5 C6 C7 119.9(2) . . ?
O3 C9 C10 120.0(2) . . ?
O3 C9 C12 119.1(2) . . ?
C10 C9 C12 120.8(2) . . ?
N5 C10 C9 112.3(2) . . ?
N5 C10 C11 122.8(2) . . ?
C9 C10 C11 124.8(2) . . ?
N6 C13 C14 108.9(2) . . ?
N7 C14 C13 110.0(2) . . ?
N7 C15 C16 110.1(2) . . ?
N8 C16 C15 108.4(2) . . ?
N9 C17 C18 112.5(2) . . ?
N9 C17 C20 122.7(2) . . ?
C18 C17 C20 124.8(2) . . ?
O7 C18 C17 120.4(2) . . ?
O7 C18 C19 120.0(2) . . ?
C17 C18 C19 119.6(2) . . ?
O6 C21 C22 120.2(2) . . ?
O6 C21 C24 119.8(2) . . ?
C22 C21 C24 120.0(2) . . ?
N10 C22 C21 112.6(2) . . ?
N10 C22 C23 122.3(2) . . ?
C21 C22 C23 125.2(2) . . ?
O14 Cl1 O12 110.26(12) . . ?
O14 Cl1 O13 109.20(12) . . ?
O12 Cl1 O13 109.49(12) . . ?
O14 Cl1 O11 109.28(11) . . ?
O12 Cl1 O11 108.56(11) . . ?
O13 Cl1 O11 110.04(13) . . ?
O23 Cl2 O22 110.4(2) . . ?
O23 Cl2 O20 111.8(2) . . ?
O22 Cl2 O20 108.96(13) . . ?
O23 Cl2 O21 110.5(2) . . ?
O22 Cl2 O21 107.2(2) . . ?
O20 Cl2 O21 107.86(14) . . ?

loop_
_geom_bond_atom_site_label_1
_geom_bond_atom_site_label_2
_geom_bond_distance
_geom_bond_site_symmetry_2
_geom_bond_publ_flag
Ni1 O9 2.048(2) . ?
Ni1 O8 2.057(2) . ?
Ni1 O1 2.078(2) . ?
Ni1 N2 2.098(2) . ?
Ni1 N3 2.099(2) . ?
Ni1 N1 2.108(2) . ?
Ni2 O9 2.015(2) . ?
Ni2 N5 2.026(2) . ?
Ni2 N4 2.028(2) . ?
Ni2 O10 2.043(2) . ?
Ni2 O2 2.095(2) . ?
Ni2 O3 2.102(2) . ?
Ni3 O10 2.042(2) . ?
Ni3 O5 2.044(2) . ?
Ni3 N7 2.087(2) . ?
Ni3 O4 2.095(2) . ?
Ni3 N6 2.099(2) . ?
Ni3 N8 2.116(2) . ?
Ni4 N9 2.013(2) . ?
Ni4 N10 2.014(2) . ?
Ni4 O10 2.032(2) . ?
Ni4 O9 2.046(2) . ?
Ni4 O7 2.122(2) . ?
Ni4 O6 2.138(2) . ?
O1 N4 1.307(2) . ?
O2 C6 1.241(3) . ?
O3 C9 1.244(3) . ?
O4 N5 1.297(2) . ?
O5 N9 1.295(2) . ?
O6 C21 1.247(3) . ?
O7 C18 1.241(3) . ?
O8 N10 1.296(2) . ?
N1 C1 1.479(3) . ?
N2 C3 1.478(3) . ?
N2 C2 1.480(3) . ?
N3 C4 1.473(3) . ?
N4 C5 1.308(3) . ?
N5 C10 1.309(3) . ?
N6 C13 1.473(3) . ?
N7 C15 1.470(3) . ?
N7 C14 1.476(3) . ?
N8 C16 1.479(3) . ?
N9 C17 1.313(3) . ?
N10 C22 1.314(3) . ?
C1 C2 1.513(3) . ?
C3 C4 1.514(3) . ?
C5 C6 1.460(3) . ?
C5 C8 1.481(3) . ?
C6 C7 1.483(3) . ?
C9 C10 1.453(3) . ?
C9 C12 1.497(3) . ?
C10 C11 1.487(3) . ?
C13 C14 1.514(3) . ?
C15 C16 1.515(4) . ?
C17 C18 1.447(3) . ?
C17 C20 1.489(3) . ?
C18 C19 1.490(3) . ?
C21 C22 1.445(3) . ?
C21 C24 1.497(3) . ?
C22 C23 1.490(3) . ?
Cl1 O14 1.431(2) . ?
Cl1 O12 1.434(2) . ?
Cl1 O13 1.434(2) . ?
Cl1 O11 1.440(2) . ?
Cl2 O23 1.407(2) . ?
Cl2 O22 1.431(2) . ?
Cl2 O20 1.437(2) . ?
Cl2 O21 1.444(2) . ?
